data_7121837
loop_
_publ_author_name
'Casali, Lucia'
'Mazzei, Luca'
'Shemchuk, Oleksii'
'Honer, Kenneth'
'Grepioni, Fabrizia'
'Ciurli, Stefano'
'Braga, Dario'
'Baltrusaitis, Jonas'

_publ_section_title
;
 Smart urea ionic co-crystals with enhanced urease inhibition activity for
 improved nitrogen cycle management.
;
_journal_issue 55
_journal_name_full 'Chemical communications (Cambridge, England)'
_journal_page_first 7637
_journal_page_last 7640
_journal_paper_doi 10.1039/c8cc03777a
_journal_volume 54
_journal_year 2018
_chemical_formula_moiety '0.5(C2 H8 Cl6 K2 N4 O2 Zn2)'
_chemical_formula_sum 'C H4 Cl3 K N2 O Zn'
_chemical_formula_weight 270.88
_chemical_melting_point 408
_space_group_crystal_system monoclinic
_space_group_IT_number 11
_space_group_name_Hall '-P 2yb'
_space_group_name_H-M_alt 'P 1 21/m 1'
_symmetry_space_group_name_Hall '-P 2yb'
_symmetry_space_group_name_H-M 'P 1 21/m 1'
_atom_sites_solution_hydrogens difmap
_atom_sites_solution_primary dual
_audit_creation_date 2018-05-03
_audit_creation_method
;
Olex2 1.2
(compiled 2018.04.26 svn.r3504 for OlexSys, GUI svn.r5492)
;
_audit_update_record
;
2018-05-03 deposited with the CCDC.
2018-06-14 downloaded from the CCDC.
;
_cell_angle_alpha 90
_cell_angle_beta 99.069(13)
_cell_angle_gamma 90
_cell_formula_units_Z 2
_cell_length_a 6.8599(10)
_cell_length_b 7.3530(12)
_cell_length_c 8.4999(11)
_cell_measurement_reflns_used 429
_cell_measurement_temperature 293(2)
_cell_measurement_theta_max 22.2630
_cell_measurement_theta_min 3.5470
_cell_volume 423.38(11)
_computing_cell_refinement 'CrysAlisPro 1.171.38.46 (Rigaku OD, 2015)'
_computing_data_collection 'CrysAlisPro 1.171.38.46 (Rigaku OD, 2015)'
_computing_data_reduction 'CrysAlisPro 1.171.38.46 (Rigaku OD, 2015)'
_computing_molecular_graphics 'Olex2 (Dolomanov et al., 2009)'
_computing_publication_material 'Olex2 (Dolomanov et al., 2009)'
_computing_structure_refinement 'ShelXL (Sheldrick, 2015)'
_computing_structure_solution 'ShelXT (Sheldrick, 2015)'
_diffrn_ambient_temperature 293(2)
_diffrn_detector 'CCD plate'
_diffrn_detector_area_resol_mean 16.1340
_diffrn_detector_type Sapphire3
_diffrn_measured_fraction_theta_full 0.996
_diffrn_measured_fraction_theta_max 0.996
_diffrn_measurement_details
;
List of Runs (angles in degrees, time in seconds):

  # Type    Start    End  Width  t~exp~   \w     \q     \k     \f   Frames
#--------------------------------------------------------------------------
  1  \w    -45.00  38.00   1.00  425.00    --  -16.36  77.00 -90.00   83
  2  \w     -1.00  33.00   1.00  425.00    --  -16.36  57.00-180.00   34
  3  \w    -87.00 -37.00   1.00  425.00    --  -16.36-178.00  30.00   50
  4  \w     47.00  84.00   1.00  425.00    --   17.61  57.00 -30.00   37
;
_diffrn_measurement_device 'four-circle diffractometer'
_diffrn_measurement_device_type 'Xcalibur, Sapphire3'
_diffrn_measurement_method '\w scans'
_diffrn_orient_matrix_type 'CrysAlisPro convention (1999,Acta A55,543-557)'
_diffrn_orient_matrix_UB_11 0.0294094000
_diffrn_orient_matrix_UB_12 -0.0040676000
_diffrn_orient_matrix_UB_13 -0.0762608000
_diffrn_orient_matrix_UB_21 0.0498735000
_diffrn_orient_matrix_UB_22 -0.0830566000
_diffrn_orient_matrix_UB_23 0.0211099000
_diffrn_orient_matrix_UB_31 -0.0872836000
_diffrn_orient_matrix_UB_32 -0.0488824000
_diffrn_orient_matrix_UB_33 -0.0295743000
_diffrn_radiation_monochromator graphite
_diffrn_radiation_probe x-ray
_diffrn_radiation_type MoK\a
_diffrn_radiation_wavelength 0.71073
_diffrn_reflns_av_R_equivalents 0.0521
_diffrn_reflns_av_unetI/netI 0.1055
_diffrn_reflns_Laue_measured_fraction_full 0.996
_diffrn_reflns_Laue_measured_fraction_max 0.996
_diffrn_reflns_limit_h_max 5
_diffrn_reflns_limit_h_min -8
_diffrn_reflns_limit_k_max 8
_diffrn_reflns_limit_k_min -8
_diffrn_reflns_limit_l_max 10
_diffrn_reflns_limit_l_min -9
_diffrn_reflns_number 1624
_diffrn_reflns_point_group_measured_fraction_full 0.996
_diffrn_reflns_point_group_measured_fraction_max 0.996
_diffrn_reflns_theta_full 24.998
_diffrn_reflns_theta_max 24.998
_diffrn_reflns_theta_min 3.555
_diffrn_source 'fine-focus sealed X-ray tube'
_diffrn_source_type 'Enhance (Mo) X-ray Source'
_exptl_absorpt_coefficient_mu 4.266
_exptl_absorpt_correction_T_max 1.00000
_exptl_absorpt_correction_T_min 0.98081
_exptl_absorpt_correction_type multi-scan
_exptl_absorpt_process_details
;
CrysAlisPro 1.171.38.46 (Rigaku Oxford Diffraction, 2015)
Empirical absorption correction using spherical harmonics,
 implemented in SCALE3 ABSPACK scaling algorithm.
;
_exptl_crystal_colour colourless
_exptl_crystal_colour_primary colourless
_exptl_crystal_density_diffrn 2.125
_exptl_crystal_description block
_exptl_crystal_F_000 264
_exptl_crystal_recrystallization_method 'Re-crystallisation from solvent: water'
_exptl_crystal_size_max 0.08
_exptl_crystal_size_mid 0.07
_exptl_crystal_size_min 0.05
_refine_diff_density_max 0.749
_refine_diff_density_min -0.440
_refine_diff_density_rms 0.125
_refine_ls_extinction_method none
_refine_ls_goodness_of_fit_ref 0.997
_refine_ls_hydrogen_treatment noref
_refine_ls_matrix_type full
_refine_ls_number_parameters 58
_refine_ls_number_reflns 804
_refine_ls_number_restraints 0
_refine_ls_restrained_S_all 0.997
_refine_ls_R_factor_all 0.0983
_refine_ls_R_factor_gt 0.0589
_refine_ls_shift/su_max 0.000
_refine_ls_shift/su_mean 0.000
_refine_ls_structure_factor_coef Fsqd
_refine_ls_weighting_details 'w=1/[\s^2^(Fo^2^)+(0.0257P)^2^] where P=(Fo^2^+2Fc^2^)/3'
_refine_ls_weighting_scheme calc
_refine_ls_wR_factor_gt 0.0876
_refine_ls_wR_factor_ref 0.1006
_reflns_Friedel_coverage 0.000
_reflns_number_gt 559
_reflns_number_total 804
_reflns_threshold_expression 'I > 2\s(I)'
_cod_data_source_file c8cc03777a2.cif
_cod_data_source_block f
_cod_depositor_comments 'Adding full bibliography for 7121837--7121838.cif.'
_cod_database_code 7121837
_shelx_shelxl_version_number 2018/1
_shelx_space_group_comment
;
The symmetry employed for this shelxl refinement is uniquely defined
by the following loop, which should always be used as a source of
symmetry information in preference to the above space-group names.
They are only intended as comments.
;
_shelx_estimated_absorpt_t_max 0.815
_shelx_estimated_absorpt_t_min 0.727
_reflns_odcompleteness_completeness 99.58
_reflns_odcompleteness_iscentric 1
_reflns_odcompleteness_theta 26.32
_olex2_refinement_description
;
1. Others
 Fixed Sof: N1(0.5) H1A(0.5) H1B(0.5) N2(0.5) H2A(0.5) H2B(0.5)
2.a Everything fixed:
 H1A, H1B, H2A, H2B
;
_olex2_submission_special_instructions 'No special instructions were received'
_oxdiff_exptl_absorpt_empirical_details
;
Empirical correction (ABSPACK) includes:
- Absorption correction using spherical harmonics
- Frame scaling
;
_oxdiff_exptl_absorpt_empirical_full_max 1.086
_oxdiff_exptl_absorpt_empirical_full_min 0.953

loop_
_space_group_symop_operation_xyz
'x, y, z'
'-x, y+1/2, -z'
'-x, -y, -z'
'x, -y-1/2, z'

loop_
_atom_site_label
_atom_site_type_symbol
_atom_site_fract_x
_atom_site_fract_y
_atom_site_fract_z
_atom_site_U_iso_or_equiv
_atom_site_adp_type
_atom_site_occupancy
_atom_site_site_symmetry_order
_atom_site_calc_flag
_atom_site_refinement_flags_posn
_atom_site_refinement_flags_adp
_atom_site_refinement_flags_occupancy
_atom_site_disorder_assembly
_atom_site_disorder_group
N1 N 0.6451(15) 0.8035(19) -0.0106(12) 0.044(6) Uani 0.5 1 d . . . A 1
H1A H 0.754550 0.835430 0.051490 0.050 Uiso 0.5 1 d . . . B 1
H1B H 0.648770 0.803570 -0.113110 0.050 Uiso 0.5 1 d . . . C 1
N2 N 0.3293(16) 0.695(2) -0.0445(12) 0.054(7) Uani 0.5 1 d . . . A 1
H2A H 0.221120 0.661290 -0.010940 0.050 Uiso 0.5 1 d . . . D 1
H2B H 0.322330 0.697080 -0.150530 0.050 Uiso 0.5 1 d . . . E 1
Zn1 Zn 0.26082(18) 0.750000 0.31180(14) 0.0358(4) Uani 1 2 d S T P . .
K1 K 0.7956(4) 0.750000 0.4560(3) 0.0577(9) Uani 1 2 d S T P . .
Cl2 Cl 0.0655(3) 0.5065(3) 0.2491(2) 0.0501(6) Uani 1 1 d . . . . .
Cl1 Cl 0.3876(5) 0.750000 0.5718(3) 0.0753(12) Uani 1 2 d S T P . .
O1 O 0.4903(9) 0.750000 0.2001(7) 0.0378(18) Uani 1 2 d S T P A .
C1 C 0.4854(15) 0.750000 0.0493(12) 0.031(3) Uani 1 2 d S T P . .

loop_
_atom_site_aniso_label
_atom_site_aniso_U_11
_atom_site_aniso_U_22
_atom_site_aniso_U_33
_atom_site_aniso_U_23
_atom_site_aniso_U_13
_atom_site_aniso_U_12
N1 0.045(7) 0.072(17) 0.021(5) -0.003(6) 0.016(5) -0.018(8)
N2 0.048(7) 0.09(2) 0.023(6) -0.018(7) 0.003(5) -0.021(9)
Zn1 0.0279(7) 0.0473(8) 0.0338(7) 0.000 0.0099(5) 0.000
K1 0.0364(15) 0.098(2) 0.0399(14) 0.000 0.0083(12) 0.000
Cl2 0.0480(13) 0.0464(13) 0.0564(13) -0.0039(11) 0.0099(10) -0.0118(12)
Cl1 0.0495(19) 0.148(4) 0.0305(15) 0.000 0.0110(14) 0.000
O1 0.027(4) 0.057(5) 0.031(4) 0.000 0.009(3) 0.000
C1 0.032(6) 0.029(6) 0.034(6) 0.000 0.009(5) 0.000

loop_
_atom_type_symbol
_atom_type_description
_atom_type_scat_dispersion_real
_atom_type_scat_dispersion_imag
_atom_type_scat_source
C C 0.0033 0.0016 'International Tables Vol C Tables 4.2.6.8 and 6.1.1.4'
H H 0.0000 0.0000 'International Tables Vol C Tables 4.2.6.8 and 6.1.1.4'
Cl Cl 0.1484 0.1585 'International Tables Vol C Tables 4.2.6.8 and 6.1.1.4'
K K 0.2009 0.2494 'International Tables Vol C Tables 4.2.6.8 and 6.1.1.4'
N N 0.0061 0.0033 'International Tables Vol C Tables 4.2.6.8 and 6.1.1.4'
O O 0.0106 0.0060 'International Tables Vol C Tables 4.2.6.8 and 6.1.1.4'
Zn Zn 0.2839 1.4301 'International Tables Vol C Tables 4.2.6.8 and 6.1.1.4'

loop_
_geom_angle_atom_site_label_1
_geom_angle_atom_site_label_2
_geom_angle_atom_site_label_3
_geom_angle
_geom_angle_site_symmetry_1
_geom_angle_site_symmetry_3
N1 N1 C1 72.9(6) 4_575 .
N2 N2 C1 71.8(7) 4_575 .
K1 Zn1 K1 141.13(8) 1_455 .
Cl2 Zn1 K1 127.17(6) 4_575 .
Cl2 Zn1 K1 127.17(6) . .
Cl2 Zn1 K1 63.45(6) 4_575 1_455
Cl2 Zn1 K1 63.45(6) . 1_455
Cl2 Zn1 Cl2 105.48(12) 4_575 .
Cl1 Zn1 K1 57.36(9) . .
Cl1 Zn1 K1 83.77(9) . 1_455
Cl1 Zn1 Cl2 110.94(7) . .
Cl1 Zn1 Cl2 110.94(7) . 4_575
O1 Zn1 K1 171.1(2) . 1_455
O1 Zn1 K1 47.73(19) . .
O1 Zn1 Cl2 112.25(11) . .
O1 Zn1 Cl2 112.25(11) . 4_575
O1 Zn1 Cl1 105.1(2) . .
Zn1 K1 Zn1 141.13(8) 1_655 .
Zn1 K1 K1 127.06(5) . 3_766
Zn1 K1 K1 60.37(5) 1_655 3_776
Zn1 K1 K1 127.06(5) . 3_776
Zn1 K1 K1 60.37(5) 1_655 3_766
K1 K1 K1 105.70(10) 3_776 3_766
Cl2 K1 Zn1 115.09(7) 3_666 .
Cl2 K1 Zn1 37.86(4) 1_655 1_655
Cl2 K1 Zn1 95.60(7) 3_666 1_655
Cl2 K1 Zn1 116.03(7) 4_675 .
Cl2 K1 Zn1 115.09(7) 2_656 .
Cl2 K1 Zn1 116.03(7) 1_655 .
Cl2 K1 Zn1 95.60(7) 2_656 1_655
Cl2 K1 Zn1 37.86(4) 4_675 1_655
Cl2 K1 K1 45.28(5) 2_656 3_776
Cl2 K1 K1 45.28(5) 3_666 3_766
Cl2 K1 K1 43.26(5) 1_655 3_766
Cl2 K1 K1 104.32(9) 3_666 3_776
Cl2 K1 K1 98.17(8) 4_675 3_766
Cl2 K1 K1 43.26(5) 4_675 3_776
Cl2 K1 K1 98.17(8) 1_655 3_776
Cl2 K1 K1 104.32(9) 2_656 3_766
Cl2 K1 Cl2 88.54(6) 3_666 1_655
Cl2 K1 Cl2 128.75(8) 2_656 1_655
Cl2 K1 Cl2 128.75(8) 3_666 4_675
Cl2 K1 Cl2 73.24(9) 2_656 3_666
Cl2 K1 Cl2 88.54(6) 2_656 4_675
Cl2 K1 Cl2 66.19(8) 4_675 1_655
Cl1 K1 Zn1 178.54(10) . 1_655
Cl1 K1 Zn1 37.41(6) . .
Cl1 K1 K1 120.20(6) . 3_776
Cl1 K1 K1 120.20(6) . 3_766
Cl1 K1 Cl2 85.57(8) . 2_656
Cl1 K1 Cl2 85.57(8) . 3_666
Cl1 K1 Cl2 141.46(6) . 4_675
Cl1 K1 Cl2 141.46(6) . 1_655
O1 K1 Zn1 109.52(14) . 1_655
O1 K1 Zn1 31.60(13) . .
O1 K1 K1 119.48(8) . 3_776
O1 K1 K1 119.48(8) . 3_766
O1 K1 Cl2 135.91(9) . 2_656
O1 K1 Cl2 89.99(12) . 4_675
O1 K1 Cl2 135.91(9) . 3_666
O1 K1 Cl2 89.99(12) . 1_655
O1 K1 Cl1 69.02(15) . .
Zn1 Cl2 K1 78.69(7) . 1_455
Zn1 Cl2 K1 101.13(8) . 3_666
K1 Cl2 K1 91.46(6) 3_666 1_455
Zn1 Cl1 K1 85.23(10) . .
Zn1 O1 K1 100.7(2) . .
C1 O1 Zn1 126.1(7) . .
C1 O1 K1 133.2(6) . .
N1 C1 N1 34.2(12) . 4_575
N2 C1 N1 108.8(9) . 4_575
N2 C1 N1 120.3(10) 4_575 4_575
N2 C1 N1 120.3(10) . .
N2 C1 N1 108.8(9) 4_575 .
N2 C1 N2 36.3(15) 4_575 .
O1 C1 N1 119.2(10) . 4_575
O1 C1 N1 119.2(10) . .
O1 C1 N2 120.4(10) . .
O1 C1 N2 120.4(10) . 4_575

loop_
_geom_bond_atom_site_label_1
_geom_bond_atom_site_label_2
_geom_bond_distance
_geom_bond_site_symmetry_2
N1 N1 0.79(3) 4_575
N1 C1 1.338(13) .
N2 N2 0.81(3) 4_575
N2 C1 1.294(14) .
Zn1 K1 3.680(3) .
Zn1 K1 3.594(3) 1_455
Zn1 Cl2 2.249(2) 4_575
Zn1 Cl2 2.249(2) .
Zn1 Cl1 2.244(3) .
Zn1 O1 1.963(6) .
K1 K1 4.613(3) 3_776
K1 K1 4.613(3) 3_766
K1 Cl2 3.279(3) 1_655
K1 Cl2 3.162(3) 2_656
K1 Cl2 3.279(3) 4_675
K1 Cl2 3.162(3) 3_666
K1 Cl1 3.110(4) .
K1 O1 2.771(7) .
O1 C1 1.277(11) .
